data_1577214
loop_
_publ_author_name
'Panicker, Rakesh R.'
'Hadiyal , Kaval'
'Ranjan, Prabodh'
'Ganesan, Ramakrishnan'
'Brahmananda Rao, C. V. S.'
'Natarajan, Rajasekar'
'Thien, Gregory Soon How'
'Chan, Kah&#x2010;Yoong'
'Thakre, Atul'
'Rajagopal, Desikan'
'Thamankar, Ramesh'
'Sudakar, Chandran'
'Sivaramakrishna, Akella'

_publ_section_title
;
 Combined resistive switching memory and multi-state operation in
 Terpyridine - based Pd(II) and Fe(III) Complexes for neuromorphic
 applications
;
_journal_name_full Nanoscale
_journal_paper_doi 10.1039/D5NR05022G
_journal_year 2026
_chemical_formula_sum 'C30 H24 Cl3 Fe N4 O3 S'
_chemical_formula_weight 682.79
_space_group_crystal_system triclinic
_space_group_IT_number 2
_space_group_name_Hall '-P 1'
_space_group_name_H-M_alt 'P -1'
_atom_sites_solution_hydrogens geom
_audit_creation_method SHELXL-2018/3
_audit_update_record
;
2022-05-19 deposited with the CCDC.	2026-04-28 downloaded from the CCDC.
;
_cell_angle_alpha 77.090(3)
_cell_angle_beta 86.735(3)
_cell_angle_gamma 68.955(3)
_cell_formula_units_Z 2
_cell_length_a 8.8086(8)
_cell_length_b 11.2755(10)
_cell_length_c 17.0807(15)
_cell_measurement_temperature 299(2)
_cell_volume 1542.8(2)
_computing_structure_refinement 'SHELXL-2018/3 (Sheldrick, 2018)'
_computing_structure_solution 'SHELXT 2018/2 (Sheldrick, 2018)'
_diffrn_ambient_temperature 299(2)
_diffrn_measured_fraction_theta_full 0.998
_diffrn_measured_fraction_theta_max 0.988
_diffrn_radiation_type MoK\a
_diffrn_radiation_wavelength 0.71073
_diffrn_reflns_av_R_equivalents 0.0572
_diffrn_reflns_av_unetI/netI 0.0308
_diffrn_reflns_Laue_measured_fraction_full 0.998
_diffrn_reflns_Laue_measured_fraction_max 0.988
_diffrn_reflns_limit_h_max 10
_diffrn_reflns_limit_h_min -10
_diffrn_reflns_limit_k_max 13
_diffrn_reflns_limit_k_min -13
_diffrn_reflns_limit_l_max 20
_diffrn_reflns_limit_l_min -20
_diffrn_reflns_number 59229
_diffrn_reflns_point_group_measured_fraction_full 0.998
_diffrn_reflns_point_group_measured_fraction_max 0.988
_diffrn_reflns_theta_full 25.242
_diffrn_reflns_theta_max 25.541
_diffrn_reflns_theta_min 1.983
_exptl_absorpt_coefficient_mu 0.855
_exptl_crystal_density_diffrn 1.470
_exptl_crystal_F_000 698
_exptl_crystal_size_max 0.280
_exptl_crystal_size_mid 0.150
_exptl_crystal_size_min 0.060
_refine_diff_density_max 2.088
_refine_diff_density_min -0.539
_refine_diff_density_rms 0.126
_refine_ls_extinction_method none
_refine_ls_goodness_of_fit_ref 1.163
_refine_ls_hydrogen_treatment constr
_refine_ls_matrix_type full
_refine_ls_number_parameters 381
_refine_ls_number_reflns 5695
_refine_ls_number_restraints 0
_refine_ls_restrained_S_all 1.163
_refine_ls_R_factor_all 0.0984
_refine_ls_R_factor_gt 0.0838
_refine_ls_shift/su_max 0.000
_refine_ls_shift/su_mean 0.000
_refine_ls_structure_factor_coef Fsqd
_refine_ls_weighting_details 'w=1/[\s^2^(Fo^2^)+(0.0621P)^2^+15.2780P] where P=(Fo^2^+2Fc^2^)/3'
_refine_ls_weighting_scheme calc
_refine_ls_wR_factor_gt 0.2457
_refine_ls_wR_factor_ref 0.2548
_reflns_Friedel_coverage 0.000
_reflns_number_gt 4693
_reflns_number_total 5695
_reflns_threshold_expression 'I > 2\s(I)'
_cod_data_source_file d5nr05022g2.cif
_cod_data_source_block IM_131_0m_a
_cod_database_code 1577214
_shelx_shelxl_version_number 2018/3
_shelx_space_group_comment
;
The symmetry employed for this shelxl refinement is uniquely defined
by the following loop, which should always be used as a source of
symmetry information in preference to the above space-group names.
They are only intended as comments.
;
_shelx_estimated_absorpt_t_min 0.796
_shelx_estimated_absorpt_t_max 0.951

loop_
_space_group_symop_operation_xyz
'x, y, z'
'-x, -y, -z'

loop_
_atom_site_label
_atom_site_type_symbol
_atom_site_fract_x
_atom_site_fract_y
_atom_site_fract_z
_atom_site_U_iso_or_equiv
_atom_site_adp_type
_atom_site_occupancy
_atom_site_site_symmetry_order
_atom_site_calc_flag
_atom_site_refinement_flags_posn
_atom_site_refinement_flags_adp
_atom_site_refinement_flags_occupancy
_atom_site_disorder_assembly
_atom_site_disorder_group
Fe1_1 Fe 0.49949(12) 0.69649(10) 0.67252(6) 0.0305(3) Uani 1 1 d . . . . .
Cl1_1 Cl 0.5161(3) 0.6297(3) 0.80609(13) 0.0703(8) Uani 1 1 d . . . . .
Cl2_1 Cl 0.2789(2) 0.8893(2) 0.67185(14) 0.0481(5) Uani 1 1 d . . . . .
Cl3_1 Cl 0.7214(2) 0.50860(19) 0.65727(14) 0.0479(5) Uani 1 1 d . . . . .
S1_1 S 0.7384(3) 0.7809(3) 0.00659(14) 0.0617(7) Uani 1 1 d . . . . .
O1_1 O 0.5622(8) 0.8411(7) 0.0426(3) 0.0579(17) Uani 1 1 d . . . . .
O2_1 O 0.8500(10) 0.8162(9) 0.0449(5) 0.081(2) Uani 1 1 d . . . . .
O3_1 O 0.7081(10) 0.8257(8) -0.0779(4) 0.080(2) Uani 1 1 d . . . . .
N1_1 N 0.4943(7) 0.7432(6) 0.5455(3) 0.0306(13) Uani 1 1 d . . . . .
N2_1 N 0.6593(7) 0.8050(6) 0.6397(4) 0.0322(13) Uani 1 1 d . . . . .
N3_1 N 0.3279(7) 0.6224(6) 0.6368(4) 0.0343(13) Uani 1 1 d . . . . .
C1_1 C 0.7809(12) 0.6145(11) 0.0338(5) 0.060(3) Uani 1 1 d . . . . .
C2_1 C 0.7000(14) 0.5609(14) -0.0030(7) 0.078(3) Uani 1 1 d . . . . .
H2_1 H 0.621941 0.612666 -0.042888 0.093 Uiso 1 1 calc R U . . .
C3_1 C 0.7345(19) 0.4231(15) 0.0194(9) 0.093(4) Uani 1 1 d . . . . .
H3_1 H 0.681058 0.385145 -0.007049 0.111 Uiso 1 1 calc R U . . .
C4_1 C 0.8460(18) 0.3475(14) 0.0797(9) 0.091(4) Uani 1 1 d . . . . .
C5_1 C 0.9253(17) 0.4059(14) 0.1161(7) 0.088(4) Uani 1 1 d . . . . .
H5_1 H 1.001878 0.354567 0.156703 0.105 Uiso 1 1 calc R U . . .
C6_1 C 0.8971(14) 0.5353(13) 0.0955(6) 0.076(3) Uani 1 1 d . . . . .
H6_1 H 0.953416 0.571611 0.121536 0.091 Uiso 1 1 calc R U . . .
C7_1 C 0.5513(10) 0.8267(9) 0.1271(5) 0.0454(19) Uani 1 1 d . . . . .
C8_1 C 0.5842(12) 0.9135(9) 0.1617(5) 0.053(2) Uani 1 1 d . . . . .
H8_1 H 0.614824 0.979981 0.130926 0.063 Uiso 1 1 calc R U . . .
C9_1 C 0.5701(11) 0.8986(8) 0.2456(5) 0.0450(19) Uani 1 1 d . . . . .
H9_1 H 0.595572 0.954256 0.270984 0.054 Uiso 1 1 calc R U . . .
C10_1 C 0.5187(9) 0.8021(8) 0.2911(4) 0.0374(17) Uani 1 1 d . . . . .
C11_1 C 0.4823(11) 0.7181(9) 0.2528(5) 0.0451(19) Uani 1 1 d . . . . .
H11_1 H 0.446958 0.653508 0.282531 0.054 Uiso 1 1 calc R U . . .
C12_1 C 0.4989(11) 0.7308(10) 0.1701(5) 0.051(2) Uani 1 1 d . . . . .
H12_1 H 0.474784 0.675087 0.144290 0.062 Uiso 1 1 calc R U . . .
C13_1 C 0.873(2) 0.2018(14) 0.1043(10) 0.129(7) Uani 1 1 d . . . . .
H13A_1 H 0.951466 0.161316 0.147904 0.193 Uiso 1 1 calc R U . . .
H13B_1 H 0.912339 0.162073 0.059362 0.193 Uiso 1 1 calc R U . . .
H13C_1 H 0.771993 0.190903 0.120976 0.193 Uiso 1 1 calc R U . . .
C14_1 C 0.5082(9) 0.7841(7) 0.3796(4) 0.0328(15) Uani 1 1 d . . . . .
C15_1 C 0.6008(9) 0.8256(7) 0.4237(4) 0.0356(16) Uani 1 1 d . . . . .
H15_1 H 0.668274 0.868305 0.397429 0.043 Uiso 1 1 calc R U . . .
C16_1 C 0.5920(8) 0.8031(7) 0.5063(4) 0.0292(14) Uani 1 1 d . . . . .
C17_1 C 0.4021(8) 0.7036(7) 0.5058(4) 0.0326(15) Uani 1 1 d . . . . .
C18_1 C 0.4070(9) 0.7221(7) 0.4225(4) 0.0358(16) Uani 1 1 d . . . . .
H18_1 H 0.343118 0.693372 0.395279 0.043 Uiso 1 1 calc R U . . .
C19_1 C 0.6838(9) 0.8409(7) 0.5611(4) 0.0328(15) Uani 1 1 d . . . . .
C20_1 C 0.7907(10) 0.9053(9) 0.5339(5) 0.049(2) Uani 1 1 d . . . . .
H20_1 H 0.806425 0.930129 0.479283 0.058 Uiso 1 1 calc R U . . .
C21_1 C 0.8735(12) 0.9315(10) 0.5908(6) 0.057(2) Uani 1 1 d . . . . .
H21_1 H 0.946947 0.973763 0.574370 0.069 Uiso 1 1 calc R U . . .
C22_1 C 0.8476(11) 0.8958(10) 0.6700(6) 0.055(2) Uani 1 1 d . . . . .
H22_1 H 0.901831 0.914285 0.708163 0.066 Uiso 1 1 calc R U . . .
C23_1 C 0.7404(10) 0.8318(8) 0.6934(5) 0.0452(19) Uani 1 1 d . . . . .
H23_1 H 0.723661 0.806437 0.747849 0.054 Uiso 1 1 calc R U . . .
C24_1 C 0.2346(10) 0.5710(8) 0.6872(5) 0.045(2) Uani 1 1 d . . . . .
H24_1 H 0.251406 0.560956 0.741939 0.054 Uiso 1 1 calc R U . . .
C25_1 C 0.1184(12) 0.5328(10) 0.6651(5) 0.059(3) Uani 1 1 d . . . . .
H25_1 H 0.056947 0.497936 0.702915 0.070 Uiso 1 1 calc R U . . .
C26_1 C 0.0942(13) 0.5476(12) 0.5835(6) 0.068(3) Uani 1 1 d . . . . .
H26_1 H 0.016874 0.520577 0.565575 0.081 Uiso 1 1 calc R U . . .
C27_1 C 0.1850(11) 0.6026(10) 0.5289(5) 0.050(2) Uani 1 1 d . . . . .
H27_1 H 0.168799 0.614317 0.473976 0.060 Uiso 1 1 calc R U . . .
C28_1 C 0.3016(9) 0.6401(8) 0.5579(4) 0.0352(16) Uani 1 1 d . . . . .
N1_2 N 1.0024(17) 0.8082(13) 0.3535(9) 0.124(5) Uani 1 1 d . . . . .
C1_2 C 1.044(2) 0.814(2) 0.2063(10) 0.149(8) Uani 1 1 d . . . . .
H1A_2 H 0.947541 0.871454 0.175615 0.224 Uiso 1 1 calc R U . . .
H1B_2 H 1.070039 0.727406 0.197316 0.224 Uiso 1 1 calc R U . . .
H1C_2 H 1.132663 0.843098 0.189984 0.224 Uiso 1 1 calc R U . . .
C2_2 C 1.0167(17) 0.8115(13) 0.2885(11) 0.092(4) Uani 1 1 d . . . . .

loop_
_atom_site_aniso_label
_atom_site_aniso_U_11
_atom_site_aniso_U_22
_atom_site_aniso_U_33
_atom_site_aniso_U_23
_atom_site_aniso_U_13
_atom_site_aniso_U_12
Fe1_1 0.0309(5) 0.0370(6) 0.0286(5) -0.0084(4) 0.0013(4) -0.0175(4)
Cl1_1 0.0762(17) 0.105(2) 0.0277(11) -0.0062(11) -0.0013(10) -0.0341(15)
Cl2_1 0.0408(11) 0.0399(11) 0.0673(14) -0.0190(10) 0.0052(9) -0.0150(9)
Cl3_1 0.0353(10) 0.0381(10) 0.0723(14) -0.0160(10) 0.0074(9) -0.0138(8)
S1_1 0.0618(15) 0.0815(18) 0.0353(11) -0.0087(11) 0.0092(10) -0.0214(13)
O1_1 0.055(4) 0.079(5) 0.031(3) -0.005(3) -0.002(3) -0.017(3)
O2_1 0.073(5) 0.122(7) 0.068(5) -0.039(5) 0.022(4) -0.050(5)
O3_1 0.089(6) 0.102(6) 0.035(3) -0.005(4) 0.015(3) -0.023(5)
N1_1 0.030(3) 0.039(3) 0.027(3) -0.006(2) 0.000(2) -0.018(3)
N2_1 0.033(3) 0.035(3) 0.035(3) -0.010(3) 0.003(2) -0.018(3)
N3_1 0.034(3) 0.044(4) 0.031(3) -0.008(3) 0.003(2) -0.021(3)
C1_1 0.052(5) 0.083(7) 0.036(5) -0.013(5) 0.010(4) -0.017(5)
C2_1 0.055(6) 0.110(10) 0.056(6) -0.012(6) -0.003(5) -0.018(6)
C3_1 0.103(11) 0.097(10) 0.090(10) -0.025(8) 0.024(8) -0.050(9)
C4_1 0.081(9) 0.083(9) 0.085(9) -0.009(7) 0.045(8) -0.013(7)
C5_1 0.086(9) 0.089(10) 0.055(7) -0.002(6) 0.011(6) -0.002(8)
C6_1 0.065(7) 0.105(10) 0.043(5) -0.015(6) -0.002(5) -0.012(6)
C7_1 0.046(5) 0.053(5) 0.028(4) -0.005(3) 0.001(3) -0.009(4)
C8_1 0.064(6) 0.050(5) 0.041(5) 0.001(4) 0.003(4) -0.022(4)
C9_1 0.059(5) 0.045(5) 0.037(4) -0.010(3) 0.005(4) -0.026(4)
C10_1 0.041(4) 0.043(4) 0.034(4) -0.009(3) 0.000(3) -0.021(4)
C11_1 0.057(5) 0.054(5) 0.035(4) -0.013(4) 0.007(4) -0.032(4)
C12_1 0.066(6) 0.071(6) 0.034(4) -0.021(4) 0.008(4) -0.039(5)
C13_1 0.135(14) 0.078(9) 0.141(14) -0.012(9) 0.082(12) -0.019(9)
C14_1 0.034(4) 0.038(4) 0.029(4) -0.008(3) 0.004(3) -0.015(3)
C15_1 0.041(4) 0.037(4) 0.034(4) -0.004(3) 0.002(3) -0.023(3)
C16_1 0.025(3) 0.034(4) 0.033(4) -0.007(3) 0.000(3) -0.015(3)
C17_1 0.030(4) 0.039(4) 0.034(4) -0.008(3) 0.000(3) -0.018(3)
C18_1 0.036(4) 0.044(4) 0.033(4) -0.010(3) -0.003(3) -0.021(3)
C19_1 0.031(4) 0.037(4) 0.035(4) -0.008(3) -0.001(3) -0.017(3)
C20_1 0.049(5) 0.063(5) 0.049(5) -0.009(4) 0.002(4) -0.041(5)
C21_1 0.060(6) 0.071(6) 0.062(6) -0.012(5) 0.000(5) -0.049(5)
C22_1 0.056(5) 0.067(6) 0.059(6) -0.018(5) -0.013(4) -0.037(5)
C23_1 0.052(5) 0.056(5) 0.037(4) -0.009(4) -0.007(4) -0.030(4)
C24_1 0.054(5) 0.049(5) 0.048(5) -0.017(4) 0.025(4) -0.035(4)
C25_1 0.064(6) 0.087(7) 0.046(5) -0.013(5) 0.018(4) -0.055(6)
C26_1 0.069(7) 0.116(9) 0.056(6) -0.031(6) 0.015(5) -0.074(7)
C27_1 0.052(5) 0.080(6) 0.042(5) -0.022(4) 0.005(4) -0.047(5)
C28_1 0.037(4) 0.047(4) 0.031(4) -0.012(3) 0.006(3) -0.025(3)
N1_2 0.105(10) 0.106(10) 0.110(10) -0.032(9) -0.026(9) 0.030(8)
C1_2 0.134(16) 0.21(2) 0.094(12) -0.019(13) -0.033(11) -0.050(15)
C2_2 0.072(8) 0.075(8) 0.108(11) -0.018(8) -0.036(8) 0.003(6)

loop_
_atom_type_symbol
_atom_type_description
_atom_type_scat_dispersion_real
_atom_type_scat_dispersion_imag
_atom_type_scat_source
C C 0.0033 0.0016 'International Tables Vol C Tables 4.2.6.8 and 6.1.1.4'
H H 0.0000 0.0000 'International Tables Vol C Tables 4.2.6.8 and 6.1.1.4'
Cl Cl 0.1484 0.1585 'International Tables Vol C Tables 4.2.6.8 and 6.1.1.4'
Fe Fe 0.3463 0.8444 'International Tables Vol C Tables 4.2.6.8 and 6.1.1.4'
N N 0.0061 0.0033 'International Tables Vol C Tables 4.2.6.8 and 6.1.1.4'
O O 0.0106 0.0060 'International Tables Vol C Tables 4.2.6.8 and 6.1.1.4'
S S 0.1246 0.1234 'International Tables Vol C Tables 4.2.6.8 and 6.1.1.4'

loop_
_geom_angle_atom_site_label_1
_geom_angle_atom_site_label_2
_geom_angle_atom_site_label_3
_geom_angle
_geom_angle_site_symmetry_1
_geom_angle_site_symmetry_3
_geom_angle_publ_flag
N1_1 Fe1_1 N3_1 74.6(2) . . ?
N1_1 Fe1_1 N2_1 74.6(2) . . ?
N3_1 Fe1_1 N2_1 149.1(2) . . ?
N1_1 Fe1_1 Cl1_1 175.17(19) . . ?
N3_1 Fe1_1 Cl1_1 103.82(18) . . ?
N2_1 Fe1_1 Cl1_1 107.12(18) . . ?
N1_1 Fe1_1 Cl2_1 89.53(18) . . ?
N3_1 Fe1_1 Cl2_1 86.52(18) . . ?
N2_1 Fe1_1 Cl2_1 90.45(17) . . ?
Cl1_1 Fe1_1 Cl2_1 94.95(10) . . ?
N1_1 Fe1_1 Cl3_1 84.03(18) . . ?
N3_1 Fe1_1 Cl3_1 91.93(18) . . ?
N2_1 Fe1_1 Cl3_1 87.68(17) . . ?
Cl1_1 Fe1_1 Cl3_1 91.49(10) . . ?
Cl2_1 Fe1_1 Cl3_1 173.56(9) . . ?
O2_1 S1_1 O3_1 119.9(5) . . ?
O2_1 S1_1 O1_1 108.0(4) . . ?
O3_1 S1_1 O1_1 102.9(4) . . ?
O2_1 S1_1 C1_1 110.8(5) . . ?
O3_1 S1_1 C1_1 110.1(5) . . ?
O1_1 S1_1 C1_1 103.5(4) . . ?
C7_1 O1_1 S1_1 117.8(5) . . ?
C17_1 N1_1 C16_1 121.0(6) . . ?
C17_1 N1_1 Fe1_1 119.0(5) . . ?
C16_1 N1_1 Fe1_1 119.8(4) . . ?
C23_1 N2_1 C19_1 119.3(6) . . ?
C23_1 N2_1 Fe1_1 123.5(5) . . ?
C19_1 N2_1 Fe1_1 117.2(4) . . ?
C24_1 N3_1 C28_1 117.6(7) . . ?
C24_1 N3_1 Fe1_1 124.7(5) . . ?
C28_1 N3_1 Fe1_1 117.3(5) . . ?
C2_1 C1_1 C6_1 119.7(12) . . ?
C2_1 C1_1 S1_1 119.5(9) . . ?
C6_1 C1_1 S1_1 120.8(9) . . ?
C1_1 C2_1 C3_1 119.7(12) . . ?
C4_1 C3_1 C2_1 120.1(14) . . ?
C5_1 C4_1 C3_1 118.4(13) . . ?
C5_1 C4_1 C13_1 123.3(16) . . ?
C3_1 C4_1 C13_1 118.3(17) . . ?
C6_1 C5_1 C4_1 122.8(13) . . ?
C5_1 C6_1 C1_1 119.2(13) . . ?
C8_1 C7_1 C12_1 122.8(8) . . ?
C8_1 C7_1 O1_1 118.6(8) . . ?
C12_1 C7_1 O1_1 118.5(8) . . ?
C7_1 C8_1 C9_1 117.7(8) . . ?
C10_1 C9_1 C8_1 121.0(8) . . ?
C9_1 C10_1 C11_1 119.2(7) . . ?
C9_1 C10_1 C14_1 121.0(7) . . ?
C11_1 C10_1 C14_1 119.8(7) . . ?
C12_1 C11_1 C10_1 120.1(8) . . ?
C7_1 C12_1 C11_1 119.2(8) . . ?
C15_1 C14_1 C18_1 117.4(6) . . ?
C15_1 C14_1 C10_1 121.6(6) . . ?
C18_1 C14_1 C10_1 121.0(6) . . ?
C16_1 C15_1 C14_1 119.9(6) . . ?
N1_1 C16_1 C15_1 121.1(6) . . ?
N1_1 C16_1 C19_1 113.0(6) . . ?
C15_1 C16_1 C19_1 125.9(6) . . ?
N1_1 C17_1 C18_1 120.6(6) . . ?
N1_1 C17_1 C28_1 114.0(6) . . ?
C18_1 C17_1 C28_1 125.5(6) . . ?
C17_1 C18_1 C14_1 120.0(6) . . ?
N2_1 C19_1 C20_1 121.7(7) . . ?
N2_1 C19_1 C16_1 115.2(6) . . ?
C20_1 C19_1 C16_1 123.1(7) . . ?
C19_1 C20_1 C21_1 117.9(8) . . ?
C22_1 C21_1 C20_1 120.2(8) . . ?
C21_1 C22_1 C23_1 119.3(8) . . ?
N2_1 C23_1 C22_1 121.7(8) . . ?
N3_1 C24_1 C25_1 125.2(8) . . ?
C24_1 C25_1 C26_1 117.2(8) . . ?
C27_1 C26_1 C25_1 119.9(8) . . ?
C26_1 C27_1 C28_1 118.6(8) . . ?
N3_1 C28_1 C27_1 121.5(7) . . ?
N3_1 C28_1 C17_1 114.9(6) . . ?
C27_1 C28_1 C17_1 123.6(7) . . ?
N1_2 C2_2 C1_2 176.9(18) . . ?

loop_
_geom_bond_atom_site_label_1
_geom_bond_atom_site_label_2
_geom_bond_distance
_geom_bond_site_symmetry_2
_geom_bond_publ_flag
Fe1_1 N1_1 2.115(6) . ?
Fe1_1 N3_1 2.143(6) . ?
Fe1_1 N2_1 2.153(6) . ?
Fe1_1 Cl1_1 2.233(2) . ?
Fe1_1 Cl2_1 2.336(2) . ?
Fe1_1 Cl3_1 2.365(2) . ?
S1_1 O2_1 1.422(8) . ?
S1_1 O3_1 1.424(7) . ?
S1_1 O1_1 1.603(7) . ?
S1_1 C1_1 1.733(12) . ?
O1_1 C7_1 1.417(9) . ?
N1_1 C17_1 1.333(9) . ?
N1_1 C16_1 1.340(9) . ?
N2_1 C23_1 1.340(9) . ?
N2_1 C19_1 1.342(9) . ?
N3_1 C24_1 1.338(9) . ?
N3_1 C28_1 1.338(9) . ?
C1_1 C2_1 1.341(15) . ?
C1_1 C6_1 1.415(14) . ?
C2_1 C3_1 1.435(18) . ?
C3_1 C4_1 1.37(2) . ?
C4_1 C5_1 1.37(2) . ?
C4_1 C13_1 1.534(19) . ?
C5_1 C6_1 1.354(18) . ?
C7_1 C8_1 1.369(13) . ?
C7_1 C12_1 1.373(12) . ?
C8_1 C9_1 1.409(12) . ?
C9_1 C10_1 1.389(11) . ?
C10_1 C11_1 1.395(11) . ?
C10_1 C14_1 1.481(10) . ?
C11_1 C12_1 1.392(11) . ?
C14_1 C15_1 1.398(10) . ?
C14_1 C18_1 1.402(10) . ?
C15_1 C16_1 1.380(10) . ?
C16_1 C19_1 1.491(9) . ?
C17_1 C18_1 1.392(10) . ?
C17_1 C28_1 1.474(10) . ?
C19_1 C20_1 1.385(10) . ?
C20_1 C21_1 1.388(12) . ?
C21_1 C22_1 1.354(13) . ?
C22_1 C23_1 1.375(12) . ?
C24_1 C25_1 1.346(12) . ?
C25_1 C26_1 1.385(13) . ?
C26_1 C27_1 1.381(12) . ?
C27_1 C28_1 1.393(10) . ?
N1_2 C2_2 1.105(19) . ?
C1_2 C2_2 1.41(2) . ?
